data_4111514
loop_
_publ_author_name
'Natalie M. Scott'
'Reto Dorta'
'Edwin D. Stevens'
'Andrea Correa'
'Luigi Cavallo'
'Steven P. Nolan'

_publ_section_title
;
 Interaction of a Bulky N-Heterocyclic Carbene Ligand with Rh(I) and
 Ir(I). Double C-H Activation and Isolation of Bare 14-Electron Rh(III)
 and Ir(III) Complexes
;
_journal_name_full 'Journal of the American Chemical Society'
_journal_page_first 3516
_journal_page_last 3526
_journal_paper_doi 10.1021/ja043249f
_journal_volume 127
_journal_year 2005
_chemical_formula_sum 'C35 H50 Cl Ir N4 O'
_chemical_formula_weight 770.44
_chemical_name_systematic
; 
 ? 
;
_space_group_IT_number 14
_symmetry_cell_setting monoclinic
_symmetry_space_group_name_Hall '-P 2ybc'
_symmetry_space_group_name_H-M 'P 1 21/c 1'
_atom_sites_solution_hydrogens geom
_atom_sites_solution_primary direct
_atom_sites_solution_secondary difmap
_audit_creation_method SHELXL-97
_cell_angle_alpha 90.00
_cell_angle_beta 108.7340(10)
_cell_angle_gamma 90.00
_cell_formula_units_Z 4
_cell_length_a 13.9687(7)
_cell_length_b 16.8897(8)
_cell_length_c 15.5745(8)
_cell_measurement_reflns_used 23577
_cell_measurement_temperature 396(2)
_cell_measurement_theta_max 28.924
_cell_measurement_theta_min 2.412
_cell_volume 3479.8(3)
_computing_cell_refinement 'Bruker SMART'
_computing_data_collection 'Bruker SMART'
_computing_data_reduction 'Bruker SAINT'
_computing_molecular_graphics 'Bruker SHELXTL'
_computing_publication_material 'Bruker SHELXTL'
_computing_structure_refinement 'SHELXL-97 (Sheldrick, 1997)'
_computing_structure_solution 'SHELXS-97 (Sheldrick, 1990)'
_diffrn_ambient_temperature 396(2)
_diffrn_measured_fraction_theta_full 0.999
_diffrn_measured_fraction_theta_max 0.999
_diffrn_measurement_device_type 'CCD area detector'
_diffrn_measurement_method 'phi and omega scans'
_diffrn_radiation_monochromator graphite
_diffrn_radiation_source 'fine-focus sealed tube'
_diffrn_radiation_type MoK\a
_diffrn_radiation_wavelength 0.71073
_diffrn_reflns_av_R_equivalents 0.0633
_diffrn_reflns_av_sigmaI/netI 0.0370
_diffrn_reflns_limit_h_max 13
_diffrn_reflns_limit_h_min -13
_diffrn_reflns_limit_k_max 16
_diffrn_reflns_limit_k_min -16
_diffrn_reflns_limit_l_max 14
_diffrn_reflns_limit_l_min -14
_diffrn_reflns_number 21479
_diffrn_reflns_theta_full 20.00
_diffrn_reflns_theta_max 20.00
_diffrn_reflns_theta_min 1.83
_exptl_absorpt_coefficient_mu 3.945
_exptl_absorpt_correction_T_max 1.000000
_exptl_absorpt_correction_T_min 0.576214
_exptl_absorpt_correction_type empirical
_exptl_crystal_colour colourless
_exptl_crystal_density_diffrn 1.471
_exptl_crystal_density_meas 0
_exptl_crystal_description plate
_exptl_crystal_F_000 1560
_exptl_crystal_size_max 0.5
_exptl_crystal_size_mid 0.4
_exptl_crystal_size_min 0.2
_refine_diff_density_max 0.981
_refine_diff_density_min -1.612
_refine_diff_density_rms 0.109
_refine_ls_extinction_method none
_refine_ls_goodness_of_fit_ref 1.119
_refine_ls_hydrogen_treatment mixed
_refine_ls_matrix_type full
_refine_ls_number_parameters 222
_refine_ls_number_reflns 3245
_refine_ls_number_restraints 112
_refine_ls_restrained_S_all 1.104
_refine_ls_R_factor_all 0.0448
_refine_ls_R_factor_gt 0.0407
_refine_ls_shift/su_max 0.001
_refine_ls_shift/su_mean 0.000
_refine_ls_structure_factor_coef Fsqd
_refine_ls_weighting_details 'calc w=1/[\s^2^(Fo^2^)+(0.0456P)^2^+25.7370P] where P=(Fo^2^+2Fc^2^)/3'
_refine_ls_weighting_scheme calc
_refine_ls_wR_factor_gt 0.0976
_refine_ls_wR_factor_ref 0.0997
_reflns_number_gt 3034
_reflns_number_total 3245
_reflns_threshold_expression >2sigma(I)
_cod_data_source_file ja043249fsi20041109_040253.cif
_cod_data_source_block nol165m
_cod_database_code 4111514

loop_
_symmetry_equiv_pos_as_xyz
'x, y, z'
'-x, y+1/2, -z+1/2'
'-x, -y, -z'
'x, -y-1/2, z-1/2'

loop_
_atom_site_label
_atom_site_type_symbol
_atom_site_fract_x
_atom_site_fract_y
_atom_site_fract_z
_atom_site_U_iso_or_equiv
_atom_site_adp_type
_atom_site_occupancy
_atom_site_symmetry_multiplicity
_atom_site_calc_flag
_atom_site_refinement_flags
Ir1 Ir 0.32354(3) 0.390093(19) 0.76661(2) 0.01429(19) Uani 1 1 d U
Cl1 Cl 0.4486(2) 0.29770(15) 0.73415(17) 0.0348(7) Uani 1 1 d U
O1 O 0.1887(6) 0.3825(4) 0.5765(5) 0.0337(17) Uani 1 1 d U
N1 N 0.3377(5) 0.2907(4) 0.9229(5) 0.0150(16) Uani 1 1 d U
C1 C 0.2886(6) 0.2931(5) 0.8329(6) 0.015(2) Uiso 1 1 d U
N2 N 0.2248(5) 0.2287(4) 0.8166(5) 0.0160(16) Uani 1 1 d U
C2 C 0.3079(7) 0.2267(5) 0.9632(6) 0.020(2) Uiso 1 1 d U
H2 H 0.3323 0.2126 1.0241 0.024 Uiso 1 1 calc R
N3 N 0.3039(5) 0.5613(4) 0.7542(5) 0.0168(17) Uani 1 1 d U
C3 C 0.2375(7) 0.1893(6) 0.8978(6) 0.023(2) Uiso 1 1 d U
H3 H 0.2026 0.1443 0.9051 0.027 Uiso 1 1 calc R
N4 N 0.4358(5) 0.5431(4) 0.7121(4) 0.0154(16) Uani 1 1 d U
C4 C 0.4213(7) 0.3455(5) 0.9678(6) 0.018(2) Uiso 1 1 d U
C5 C 0.4264(8) 0.4093(6) 0.8994(6) 0.018(2) Uiso 1 1 d U
H5B H 0.404(5) 0.460(5) 0.919(5) 0.01(2) Uiso 1 1 d .
H5A H 0.493(6) 0.407(4) 0.896(5) 0.01(2) Uiso 1 1 d .
C6 C 0.5199(8) 0.2967(6) 0.9977(7) 0.035(3) Uiso 1 1 d U
H6A H 0.5157 0.2572 1.0407 0.053 Uiso 1 1 calc R
H6B H 0.5760 0.3312 1.0252 0.053 Uiso 1 1 calc R
H6C H 0.5292 0.2715 0.9457 0.053 Uiso 1 1 calc R
C7 C 0.4043(8) 0.3812(6) 1.0522(7) 0.035(3) Uiso 1 1 d U
H7A H 0.3398 0.4072 1.0352 0.052 Uiso 1 1 calc R
H7B H 0.4567 0.4189 1.0794 0.052 Uiso 1 1 calc R
H7C H 0.4057 0.3399 1.0949 0.052 Uiso 1 1 calc R
C8 C 0.1513(7) 0.2037(5) 0.7270(6) 0.023(2) Uiso 1 1 d U
C9 C 0.2094(7) 0.1907(6) 0.6597(6) 0.025(2) Uiso 1 1 d U
H9A H 0.2527 0.2353 0.6616 0.038 Uiso 1 1 calc R
H9B H 0.1623 0.1852 0.5996 0.038 Uiso 1 1 calc R
H9C H 0.2495 0.1435 0.6758 0.038 Uiso 1 1 calc R
C10 C 0.0685(7) 0.2664(6) 0.6964(6) 0.028(2) Uiso 1 1 d U
H10A H 0.0362 0.2725 0.7419 0.042 Uiso 1 1 calc R
H10B H 0.0194 0.2501 0.6404 0.042 Uiso 1 1 calc R
H10C H 0.0978 0.3159 0.6877 0.042 Uiso 1 1 calc R
C11 C 0.1035(8) 0.1253(6) 0.7375(7) 0.038(3) Uiso 1 1 d U
H11A H 0.1556 0.0868 0.7628 0.057 Uiso 1 1 calc R
H11B H 0.0610 0.1074 0.6792 0.057 Uiso 1 1 calc R
H11C H 0.0637 0.1319 0.7770 0.057 Uiso 1 1 calc R
C12 C 0.3636(6) 0.5029(5) 0.7380(5) 0.012(2) Uiso 1 1 d U
C13 C 0.3377(7) 0.6359(6) 0.7383(6) 0.023(2) Uiso 1 1 d U
H13 H 0.3086 0.6843 0.7443 0.027 Uiso 1 1 calc R
C14 C 0.4181(7) 0.6252(5) 0.7134(6) 0.020(2) Uiso 1 1 d U
H14 H 0.4567 0.6648 0.6991 0.024 Uiso 1 1 calc R
C15 C 0.2097(7) 0.5424(5) 0.7736(6) 0.020(2) Uiso 1 1 d U
C16 C 0.2194(7) 0.4571(5) 0.8068(6) 0.020(2) Uiso 1 1 d U
H16A H 0.1536 0.4319 0.7841 0.023 Uiso 1 1 calc R
H16B H 0.2395 0.4571 0.8725 0.023 Uiso 1 1 calc R
C17 C 0.1206(7) 0.5546(6) 0.6871(6) 0.032(3) Uiso 1 1 d U
H17A H 0.1178 0.6092 0.6691 0.048 Uiso 1 1 calc R
H17B H 0.0590 0.5406 0.6980 0.048 Uiso 1 1 calc R
H17C H 0.1291 0.5218 0.6397 0.048 Uiso 1 1 calc R
C18 C 0.1987(8) 0.5983(6) 0.8476(7) 0.030(3) Uiso 1 1 d U
H18A H 0.2580 0.5946 0.9001 0.044 Uiso 1 1 calc R
H18B H 0.1404 0.5835 0.8637 0.044 Uiso 1 1 calc R
H18C H 0.1911 0.6517 0.8254 0.044 Uiso 1 1 calc R
C19 C 0.5182(7) 0.5088(5) 0.6825(6) 0.022(2) Uiso 1 1 d U
C20 C 0.5726(7) 0.5749(6) 0.6499(6) 0.029(3) Uiso 1 1 d U
H20A H 0.5264 0.5999 0.5975 0.043 Uiso 1 1 calc R
H20B H 0.6283 0.5530 0.6343 0.043 Uiso 1 1 calc R
H20C H 0.5974 0.6133 0.6972 0.043 Uiso 1 1 calc R
C21 C 0.5942(7) 0.4666(5) 0.7625(6) 0.021(2) Uiso 1 1 d U
H21A H 0.6196 0.5032 0.8118 0.031 Uiso 1 1 calc R
H21B H 0.6492 0.4470 0.7443 0.031 Uiso 1 1 calc R
H21C H 0.5615 0.4232 0.7816 0.031 Uiso 1 1 calc R
C22 C 0.4714(7) 0.4533(5) 0.6021(6) 0.023(2) Uiso 1 1 d U
H22A H 0.4341 0.4123 0.6200 0.034 Uiso 1 1 calc R
H22B H 0.5240 0.4300 0.5832 0.034 Uiso 1 1 calc R
H22C H 0.4266 0.4828 0.5528 0.034 Uiso 1 1 calc R
C23 C 0.2311(7) 0.3820(5) 0.6381(7) 0.014(2) Uiso 1 1 d U
C24 C -0.2303(8) 0.4226(6) 0.5116(7) 0.037(3) Uiso 1 1 d U
H24 H -0.2489 0.4439 0.4536 0.045 Uiso 1 1 calc R
C25 C -0.1430(8) 0.4479(6) 0.5765(7) 0.038(3) Uiso 1 1 d U
H25 H -0.1019 0.4856 0.5625 0.045 Uiso 1 1 calc R
C26 C -0.1174(8) 0.4159(6) 0.6635(7) 0.034(3) Uiso 1 1 d U
H26 H -0.0583 0.4319 0.7078 0.040 Uiso 1 1 calc R
C27 C -0.1792(7) 0.3608(6) 0.6840(7) 0.032(3) Uiso 1 1 d U
H27 H -0.1631 0.3409 0.7426 0.038 Uiso 1 1 calc R
C28 C -0.2650(7) 0.3352(6) 0.6175(6) 0.031(2) Uiso 1 1 d U
H28 H -0.3059 0.2968 0.6307 0.037 Uiso 1 1 calc R
C29 C -0.2900(8) 0.3661(6) 0.5324(7) 0.037(3) Uiso 1 1 d U
H29 H -0.3481 0.3487 0.4878 0.045 Uiso 1 1 calc R
C30 C -0.1137(9) 0.2229(8) 0.4406(8) 0.056(3) Uiso 1 1 d U
H30 H -0.1439 0.2696 0.4505 0.067 Uiso 1 1 calc R
C31 C -0.0198(9) 0.2258(8) 0.4326(8) 0.056(3) Uiso 1 1 d U
H31 H 0.0121 0.2744 0.4344 0.067 Uiso 1 1 calc R
C32 C 0.0283(10) 0.1578(8) 0.4218(8) 0.061(3) Uiso 1 1 d U
H32 H 0.0932 0.1594 0.4175 0.073 Uiso 1 1 calc R
C33 C -0.0206(11) 0.0883(8) 0.4175(9) 0.067(4) Uiso 1 1 d U
H33 H 0.0115 0.0418 0.4101 0.080 Uiso 1 1 calc R
C34 C -0.1126(11) 0.0845(9) 0.4234(9) 0.071(4) Uiso 1 1 d U
H34 H -0.1437 0.0353 0.4202 0.085 Uiso 1 1 calc R
C35 C -0.1649(11) 0.1529(8) 0.4346(9) 0.073(4) Uiso 1 1 d U
H35 H -0.2302 0.1508 0.4377 0.088 Uiso 1 1 calc R

loop_
_atom_site_aniso_label
_atom_site_aniso_U_11
_atom_site_aniso_U_22
_atom_site_aniso_U_33
_atom_site_aniso_U_23
_atom_site_aniso_U_13
_atom_site_aniso_U_12
Ir1 0.0189(3) 0.0113(3) 0.0146(3) 0.00041(16) 0.00798(18) -0.00032(17)
Cl1 0.0376(16) 0.0304(15) 0.0368(16) 0.0020(12) 0.0123(13) 0.0007(12)
O1 0.052(5) 0.023(4) 0.030(4) 0.006(3) 0.020(4) 0.009(3)
N1 0.020(4) 0.012(4) 0.016(4) 0.001(3) 0.009(3) -0.001(3)
N2 0.019(4) 0.014(4) 0.015(4) 0.004(3) 0.005(3) -0.002(3)
N3 0.009(4) 0.021(4) 0.018(4) 0.004(3) 0.002(3) -0.001(3)
N4 0.022(4) 0.013(4) 0.013(4) -0.003(3) 0.007(3) -0.004(3)

loop_
_atom_type_symbol
_atom_type_description
_atom_type_scat_dispersion_real
_atom_type_scat_dispersion_imag
_atom_type_scat_source
C C 0.0033 0.0016 'International Tables Vol C Tables 4.2.6.8 and 6.1.1.4'
H H 0.0000 0.0000 'International Tables Vol C Tables 4.2.6.8 and 6.1.1.4'
N N 0.0061 0.0033 'International Tables Vol C Tables 4.2.6.8 and 6.1.1.4'
O O 0.0106 0.0060 'International Tables Vol C Tables 4.2.6.8 and 6.1.1.4'
Cl Cl 0.1484 0.1585 'International Tables Vol C Tables 4.2.6.8 and 6.1.1.4'
Ir Ir -1.4442 7.9887 'International Tables Vol C Tables 4.2.6.8 and 6.1.1.4'

loop_
_geom_angle_atom_site_label_1
_geom_angle_atom_site_label_2
_geom_angle_atom_site_label_3
_geom_angle
C23 Ir1 C12 88.8(3)
C23 Ir1 C1 105.3(3)
C12 Ir1 C1 162.6(3)
C23 Ir1 C16 92.8(4)
C12 Ir1 C16 80.2(3)
C1 Ir1 C16 88.9(3)
C23 Ir1 C5 174.5(4)
C12 Ir1 C5 85.7(3)
C1 Ir1 C5 80.2(3)
C16 Ir1 C5 86.8(4)
C23 Ir1 Cl1 91.3(3)
C12 Ir1 Cl1 105.9(2)
C1 Ir1 Cl1 84.3(2)
C16 Ir1 Cl1 172.7(2)
C5 Ir1 Cl1 89.7(3)
C1 N1 C2 111.7(7)
C1 N1 C4 122.3(7)
C2 N1 C4 125.6(7)
N1 C1 N2 104.4(7)
N1 C1 Ir1 114.7(6)
N2 C1 Ir1 140.7(6)
C1 N2 C3 109.0(7)
C1 N2 C8 126.9(7)
C3 N2 C8 124.2(7)
C3 C2 N1 106.4(8)
C12 N3 C13 111.0(7)
C12 N3 C15 121.2(7)
C13 N3 C15 127.3(7)
C2 C3 N2 108.5(8)
C12 N4 C14 109.4(7)
C12 N4 C19 127.6(7)
C14 N4 C19 122.9(7)
N1 C4 C7 109.6(7)
N1 C4 C5 108.4(7)
C7 C4 C5 112.0(8)
N1 C4 C6 107.6(7)
C7 C4 C6 108.7(8)
C5 C4 C6 110.4(8)
C4 C5 Ir1 113.6(6)
N2 C8 C11 109.7(7)
N2 C8 C10 108.5(7)
C11 C8 C10 108.9(8)
N2 C8 C9 108.8(7)
C11 C8 C9 107.2(8)
C10 C8 C9 113.6(8)
N3 C12 N4 104.2(7)
N3 C12 Ir1 113.6(6)
N4 C12 Ir1 142.0(6)
C14 C13 N3 107.3(8)
C13 C14 N4 108.1(8)
N3 C15 C16 106.7(7)
N3 C15 C17 108.5(7)
C16 C15 C17 112.7(8)
N3 C15 C18 109.3(7)
C16 C15 C18 110.3(7)
C17 C15 C18 109.3(8)
C15 C16 Ir1 113.9(6)
N4 C19 C20 109.7(7)
N4 C19 C21 109.5(7)
C20 C19 C21 108.8(8)
N4 C19 C22 108.7(7)
C20 C19 C22 107.6(7)
C21 C19 C22 112.5(7)
O1 C23 Ir1 175.4(9)
C29 C24 C25 120.3(10)
C24 C25 C26 118.9(10)
C27 C26 C25 120.2(10)
C26 C27 C28 119.9(10)
C29 C28 C27 120.0(10)
C28 C29 C24 120.7(10)
C31 C30 C35 121.6(13)
C30 C31 C32 120.5(13)
C33 C32 C31 118.4(13)
C34 C33 C32 121.9(14)
C33 C34 C35 121.5(15)
C30 C35 C34 116.0(14)

loop_
_geom_bond_atom_site_label_1
_geom_bond_atom_site_label_2
_geom_bond_distance
Ir1 C23 2.008(11)
Ir1 C12 2.075(8)
Ir1 C1 2.076(8)
Ir1 C16 2.092(8)
Ir1 C5 2.130(9)
Ir1 Cl1 2.512(3)
O1 C23 0.952(10)
N1 C1 1.349(11)
N1 C2 1.379(11)
N1 C4 1.479(11)
C1 N2 1.378(11)
N2 C3 1.388(11)
N2 C8 1.503(11)
C2 C3 1.326(12)
N3 C12 1.367(11)
N3 C13 1.395(12)
N3 C15 1.477(11)
N4 C12 1.378(11)
N4 C14 1.409(11)
N4 C19 1.487(11)
C4 C7 1.533(13)
C4 C5 1.533(13)
C4 C6 1.542(13)
C8 C11 1.517(14)
C8 C10 1.527(13)
C8 C9 1.532(12)
C13 C14 1.314(12)
C15 C16 1.521(13)
C15 C17 1.526(13)
C15 C18 1.536(13)
C19 C20 1.526(13)
C19 C21 1.529(12)
C19 C22 1.532(12)
C24 C29 1.372(14)
C24 C25 1.377(14)
C25 C26 1.394(14)
C26 C27 1.374(14)
C27 C28 1.378(13)
C28 C29 1.362(14)
C30 C31 1.357(16)
C30 C35 1.369(17)
C31 C32 1.368(16)
C32 C33 1.348(17)
C33 C34 1.320(17)
C34 C35 1.408(18)
